data_7056721
loop_
_publ_author_name
'Lanznaster, Mauricio'
'da Silva, Aline Farias Moreira'
'Vital, Renata de Uzeda'
'Martins, Daniela de Luna'
'Rocha, David Rodrigues'
'Ferreira, Glaucio Braga'
'Camargos-Resende, Jackson A. L.'

_publ_section_title
;
 Investigation of cobalt(III)-tpa complexes as potential bioreductively
 activated carriers for naphthoquinone-based drugs
;
_journal_name_full 'New J. Chem.'
_journal_paper_doi 10.1039/C7NJ03072J
_journal_year 2017
_chemical_formula_moiety 'C29 H25 Br Co N4 O4, B F4, 1(H2 O)'
_chemical_formula_sum 'C29 H27 B Br Co F4 N4 O5'
_chemical_formula_weight 737.19
_space_group_crystal_system monoclinic
_space_group_IT_number 14
_space_group_name_Hall '-P 2yn'
_space_group_name_H-M_alt 'P 1 21/n 1'
_symmetry_space_group_name_Hall '-P 2yn'
_symmetry_space_group_name_H-M 'P 1 21/n 1'
_atom_sites_solution_hydrogens mixed
_atom_sites_solution_primary direct
_audit_creation_date 2017-07-07
_audit_creation_method
;
Olex2 1.2
(compiled 2017.03.28 svn.r3405 for OlexSys, GUI svn.r5337)
;
_audit_update_record
;
2017-08-08 deposited with the CCDC.
2017-10-31 downloaded from the CCDC.
;
_cell_angle_alpha 90.0
_cell_angle_beta 93.9895(13)
_cell_angle_gamma 90.0
_cell_formula_units_Z 4
_cell_length_a 10.23899(16)
_cell_length_b 8.76417(12)
_cell_length_c 33.1396(4)
_cell_measurement_reflns_used 43160
_cell_measurement_temperature 149.8(2)
_cell_measurement_theta_max 29.8290
_cell_measurement_theta_min 1.8443
_cell_volume 2966.62(7)
_computing_cell_refinement
;
CrysAlisPro, Agilent Technologies,
Version 1.171.35.15 (release 03-08-2011 CrysAlis171 .NET)
(compiled Aug  3 2011,13:03:54)
;
_computing_data_collection
;
CrysAlisPro, Agilent Technologies,
Version 1.171.35.15 (release 03-08-2011 CrysAlis171 .NET)
(compiled Aug  3 2011,13:03:54)
;
_computing_data_reduction
;
CrysAlisPro, Agilent Technologies,
Version 1.171.35.15 (release 03-08-2011 CrysAlis171 .NET)
(compiled Aug  3 2011,13:03:54)
;
_computing_molecular_graphics 'Olex2 (Dolomanov et al., 2009)'
_computing_publication_material 'Olex2 (Dolomanov et al., 2009)'
_computing_structure_refinement 'ShelXL (Sheldrick, 2015)'
_computing_structure_solution 'ShelXS (Sheldrick, 2008)'
_diffrn_ambient_temperature 150.15
_diffrn_detector_area_resol_mean 10.4186
_diffrn_measured_fraction_theta_full 1.000
_diffrn_measured_fraction_theta_max 1.000
_diffrn_measurement_details
;
#__ type_ start__ end____ width___ exp.time_
  1 omega  -69.00    2.00   1.0000   13.7100
omega____ theta____ kappa____ phi______ frames
    -      -10.6780  126.0000  144.0000 71

#__ type_ start__ end____ width___ exp.time_
  2 omega  -15.00   87.00   1.0000   13.7100
omega____ theta____ kappa____ phi______ frames
    -       12.8655   57.0000   60.0000 102

#__ type_ start__ end____ width___ exp.time_
  3 omega  -66.00   47.00   1.0000   13.7100
omega____ theta____ kappa____ phi______ frames
    -       12.8655  -77.0000   60.0000 113

#__ type_ start__ end____ width___ exp.time_
  4 omega  -20.00   67.00   1.0000   13.7100
omega____ theta____ kappa____ phi______ frames
    -       12.8655   77.0000 -180.0000 87

#__ type_ start__ end____ width___ exp.time_
  5 omega  -65.00   46.00   1.0000   13.7100
omega____ theta____ kappa____ phi______ frames
    -       12.8655  -77.0000  -60.0000 111

#__ type_ start__ end____ width___ exp.time_
  6 omega  -14.00   89.00   1.0000   13.7100
omega____ theta____ kappa____ phi______ frames
    -       12.8655   38.0000    0.0000 103

#__ type_ start__ end____ width___ exp.time_
  7 omega    8.00   53.00   1.0000   13.7100
omega____ theta____ kappa____ phi______ frames
    -       14.0000  -91.0000  101.0000 45

#__ type_ start__ end____ width___ exp.time_
  8 omega  -87.00   16.00   1.0000   13.7100
omega____ theta____ kappa____ phi______ frames
    -      -10.6780  -38.0000 -180.0000 103

#__ type_ start__ end____ width___ exp.time_
  9 omega -100.00  -34.00   1.0000   13.7100
omega____ theta____ kappa____ phi______ frames
    -      -10.6780 -179.0000 -150.0000 66

#__ type_ start__ end____ width___ exp.time_
 10 omega -100.00  -32.00   1.0000   13.7100
omega____ theta____ kappa____ phi______ frames
    -      -10.6780  179.0000   30.0000 68

#__ type_ start__ end____ width___ exp.time_
 11 omega  -21.00   92.00   1.0000   13.7100
omega____ theta____ kappa____ phi______ frames
    -       12.8655   77.0000  120.0000 113

#__ type_ start__ end____ width___ exp.time_
 12 omega   19.00   71.00   1.0000   13.7100
omega____ theta____ kappa____ phi______ frames
    -       12.8655 -126.0000   35.0000 52

#__ type_ start__ end____ width___ exp.time_
 13 omega  -17.00   87.00   1.0000   13.7100
omega____ theta____ kappa____ phi______ frames
    -       12.8655   57.0000  -30.0000 104

#__ type_ start__ end____ width___ exp.time_
 14 omega  -61.00   42.00   1.0000   13.7100
omega____ theta____ kappa____ phi______ frames
    -       12.8655  -57.0000 -150.0000 103

#__ type_ start__ end____ width___ exp.time_
 15 omega   -4.00   55.00   1.0000   13.7100
omega____ theta____ kappa____ phi______ frames
    -       12.8655  -99.0000  -60.0000 59

#__ type_ start__ end____ width___ exp.time_
 16 omega   -4.00   55.00   1.0000   13.7100
omega____ theta____ kappa____ phi______ frames
    -       12.8655  -99.0000  150.0000 59

#__ type_ start__ end____ width___ exp.time_
 17 omega  -14.00   89.00   1.0000   13.7100
omega____ theta____ kappa____ phi______ frames
    -       12.8655   38.0000   30.0000 103

#__ type_ start__ end____ width___ exp.time_
 18 omega   19.00   71.00   1.0000   13.7100
omega____ theta____ kappa____ phi______ frames
    -       12.8655 -126.0000 -112.0000 52

#__ type_ start__ end____ width___ exp.time_
 19 omega  -13.00   53.00   1.0000   13.7100
omega____ theta____ kappa____ phi______ frames
    -       14.0000  -91.0000  101.0000 66

#__ type_ start__ end____ width___ exp.time_
 20 omega  -88.00  -15.00   1.0000   13.7100
omega____ theta____ kappa____ phi______ frames
    -      -10.6780  154.0000 -143.0000 73

#__ type_ start__ end____ width___ exp.time_
 21 omega   -4.00   55.00   1.0000   13.7100
omega____ theta____ kappa____ phi______ frames
    -       12.8655  -99.0000  -90.0000 59

#__ type_ start__ end____ width___ exp.time_
 22 omega   -4.00   55.00   1.0000   13.7100
omega____ theta____ kappa____ phi______ frames
    -       12.8655  -99.0000 -180.0000 59

#__ type_ start__ end____ width___ exp.time_
 23 omega  -77.00  102.00   1.0000   13.7100
omega____ theta____ kappa____ phi______ frames
    -       12.8655    0.0000 -180.0000 179

#__ type_ start__ end____ width___ exp.time_
 24 omega  -77.00   98.00   1.0000   13.7100
omega____ theta____ kappa____ phi______ frames
    -       12.8655    0.0000 -150.0000 175

#__ type_ start__ end____ width___ exp.time_
 25 omega  -63.00   39.00   1.0000   13.7100
omega____ theta____ kappa____ phi______ frames
    -       12.8655  -38.0000  -60.0000 102
;
_diffrn_measurement_device_type 'Xcalibur, Atlas, Gemini ultra'
_diffrn_measurement_method '\w scans'
_diffrn_orient_matrix_UB_11 -0.0650739000
_diffrn_orient_matrix_UB_12 -0.0043421000
_diffrn_orient_matrix_UB_13 0.0059927000
_diffrn_orient_matrix_UB_21 -0.0235916000
_diffrn_orient_matrix_UB_22 -0.0073873000
_diffrn_orient_matrix_UB_23 -0.0205472000
_diffrn_orient_matrix_UB_31 0.0056500000
_diffrn_orient_matrix_UB_32 -0.0804525000
_diffrn_orient_matrix_UB_33 0.0015581000
_diffrn_radiation_monochromator graphite
_diffrn_radiation_type MoK\a
_diffrn_radiation_wavelength 0.71073
_diffrn_reflns_av_R_equivalents 0.0644
_diffrn_reflns_av_unetI/netI 0.0191
_diffrn_reflns_Laue_measured_fraction_full 1.000
_diffrn_reflns_Laue_measured_fraction_max 1.000
_diffrn_reflns_limit_h_max 12
_diffrn_reflns_limit_h_min -12
_diffrn_reflns_limit_k_max 10
_diffrn_reflns_limit_k_min -10
_diffrn_reflns_limit_l_max 40
_diffrn_reflns_limit_l_min -40
_diffrn_reflns_number 149913
_diffrn_reflns_point_group_measured_fraction_full 1.000
_diffrn_reflns_point_group_measured_fraction_max 1.000
_diffrn_reflns_theta_full 25.242
_diffrn_reflns_theta_max 25.682
_diffrn_reflns_theta_min 2.045
_diffrn_source 'Enhance (Mo) X-ray Source'
_exptl_absorpt_coefficient_mu 1.997
_exptl_absorpt_correction_T_max 1.0
_exptl_absorpt_correction_T_min 0.80185
_exptl_absorpt_correction_type multi-scan
_exptl_absorpt_process_details
;
CrysAlisPro, Agilent Technologies,
        Version 1.171.35.15 (release 03-08-2011 CrysAlis171 .NET)
        (compiled Aug  3 2011,13:03:54)
        Empirical absorption correction using spherical harmonics,
 implemented in SCALE3 ABSPACK scaling algorithm.
;
_exptl_crystal_colour red
_exptl_crystal_colour_primary red
_exptl_crystal_density_diffrn 1.651
_exptl_crystal_description prism
_exptl_crystal_F_000 1488
_exptl_crystal_size_max 0.33
_exptl_crystal_size_mid 0.27
_exptl_crystal_size_min 0.14
_refine_diff_density_max 0.921
_refine_diff_density_min -0.680
_refine_diff_density_rms 0.081
_refine_ls_extinction_method none
_refine_ls_goodness_of_fit_ref 1.147
_refine_ls_hydrogen_treatment constr
_refine_ls_matrix_type full
_refine_ls_number_parameters 456
_refine_ls_number_reflns 5648
_refine_ls_number_restraints 37
_refine_ls_restrained_S_all 1.149
_refine_ls_R_factor_all 0.0486
_refine_ls_R_factor_gt 0.0427
_refine_ls_shift/su_max 0.001
_refine_ls_shift/su_mean 0.000
_refine_ls_structure_factor_coef Fsqd
_refine_ls_weighting_details 'w=1/[\s^2^(Fo^2^)+(0.0347P)^2^+7.6626P] where P=(Fo^2^+2Fc^2^)/3'
_refine_ls_weighting_scheme calc
_refine_ls_wR_factor_gt 0.1032
_refine_ls_wR_factor_ref 0.1058
_reflns_Friedel_coverage 0.000
_reflns_number_gt 5083
_reflns_number_total 5648
_reflns_threshold_expression 'I > 2\s(I)'
_cod_data_source_file c7nj03072j2.cif
_cod_data_source_block colaubhtpa-agua
_cod_original_cell_volume 2966.61(8)
_cod_database_code 7056721
_shelx_shelxl_version_number 2016/6
_chemical_oxdiff_formula 'Co C28 H22 N4 O3 B2 F8 Br '
_shelx_space_group_comment
;
The symmetry employed for this shelxl refinement is uniquely defined
by the following loop, which should always be used as a source of
symmetry information in preference to the above space-group names.
They are only intended as comments.
;
_cell_oxdiff_angle_alpha 90.0121(12)
_cell_oxdiff_angle_beta 93.9852(13)
_cell_oxdiff_angle_gamma 90.0224(13)
_cell_oxdiff_length_a 10.23807(18)
_cell_oxdiff_length_b 8.76679(13)
_cell_oxdiff_length_c 33.1325(5)
_cell_oxdiff_measurement_reflns_used 43160
_cell_oxdiff_volume 2966.61(8)
_shelx_estimated_absorpt_t_max 0.767
_shelx_estimated_absorpt_t_min 0.559
_reflns_odcompleteness_completeness 99.97
_reflns_odcompleteness_iscentric 1
_reflns_odcompleteness_theta 26.32
_olex2_refinement_description
;
1. Fixed Uiso
 At 1.2 times of:
  All C(H) groups, All C(H,H) groups
 At 1.5 times of:
  All C(H,H,H) groups, All O(H,H) groups
2. Rigid body (RIGU) restrains
 O2W, O1W, O3W
 with sigma for 1-2 distances of 0.004 and sigma for 1-3 distances of 0.004
 F21, F11, F22, F12, B1, F23, F13
 with sigma for 1-2 distances of 0.004 and sigma for 1-3 distances of 0.004
3. Others
 1*[Sof(O2W)+Sof(H2WA)+Sof(H2WB)]+1*[Sof(O3W)+Sof(H3WA)+Sof(H3WB)]+1*[Sof(O1W)+
 Sof(H1WA)+Sof(H1WB)]=1 with esd of 0.001
 Sof(O2W)=Sof(H2WA)=Sof(H2WB)=FVAR(1)
 Sof(O3W)=Sof(H3WA)=Sof(H3WB)=FVAR(2)
 Sof(O1W)=Sof(H1WA)=Sof(H1WB)=FVAR(3)
 Sof(F22)=Sof(F23)=Sof(F21)=1-FVAR(4)
 Sof(F13)=Sof(F12)=Sof(F11)=FVAR(4)
4.a Riding coordinates:
 O2W(H2WA,H2WB), O3W(H3WA,H3WB), O1W(H1WA,H1WB)
4.b Secondary CH2 refined with riding coordinates:
 C26(H26A,H26B), C36(H36A,H36B), C46(H46A,H46B)
4.c Aromatic/amide H refined with riding coordinates:
 C5(H5), C6(H6), C7(H7), C8(H8), C21(H21), C22(H22), C23(H23), C24(H24),
 C31(H31), C32(H32), C33(H33), C34(H34), C41(H41), C42(H42), C44(H44), C43(H43)
4.d Idealised Me refined as rotating group:
 C11(H11A,H11B,H11C)
;
_olex2_submission_special_instructions 'No special instructions were received'

loop_
_space_group_symop_operation_xyz
'x, y, z'
'-x+1/2, y+1/2, -z+1/2'
'-x, -y, -z'
'x-1/2, -y-1/2, z-1/2'

loop_
_atom_site_label
_atom_site_type_symbol
_atom_site_fract_x
_atom_site_fract_y
_atom_site_fract_z
_atom_site_U_iso_or_equiv
_atom_site_adp_type
_atom_site_occupancy
_atom_site_site_symmetry_order
_atom_site_calc_flag
_atom_site_refinement_flags_posn
_atom_site_refinement_flags_adp
_atom_site_refinement_flags_occupancy
_atom_site_disorder_assembly
_atom_site_disorder_group
Br1 Br 0.75946(4) 0.92941(5) 0.23581(2) 0.03939(13) Uani 1 1 d . . . . .
Co1 Co 0.53013(4) 0.95126(5) 0.36078(2) 0.01807(12) Uani 1 1 d . . . . .
O1 O 0.6814(2) 0.8637(3) 0.38663(6) 0.0219(5) Uani 1 1 d . . . . .
O2 O 0.6238(2) 0.9685(3) 0.31430(6) 0.0208(5) Uani 1 1 d . . . . .
O3 O 1.0156(3) 0.7682(3) 0.27045(8) 0.0372(6) Uani 1 1 d . . . . .
O4 O 0.8554(2) 1.0273(3) 0.37312(7) 0.0261(5) Uani 1 1 d . . . . .
N1 N 0.4301(3) 0.9328(3) 0.40825(8) 0.0217(6) Uani 1 1 d . . . . .
N2 N 0.5805(3) 1.1479(3) 0.38157(8) 0.0215(6) Uani 1 1 d . . . . .
N3 N 0.4708(3) 0.7462(3) 0.34900(8) 0.0211(6) Uani 1 1 d . . . . .
N4 N 0.3738(3) 1.0335(3) 0.33363(8) 0.0202(6) Uani 1 1 d . . . . .
C1 C 0.7877(3) 0.8846(4) 0.36387(9) 0.0212(7) Uani 1 1 d . . . . .
C2 C 0.7388(3) 0.9079(4) 0.31965(9) 0.0205(7) Uani 1 1 d . . . . .
C3 C 0.8166(3) 0.8725(4) 0.28921(10) 0.0245(7) Uani 1 1 d . . . . .
C4 C 0.9358(3) 0.7868(4) 0.29608(10) 0.0271(8) Uani 1 1 d . . . . .
C5 C 1.0388(4) 0.5857(5) 0.34091(12) 0.0349(9) Uani 1 1 d . . . . .
H5 H 1.087056 0.554883 0.318836 0.042 Uiso 1 1 calc R . . . .
C6 C 1.0529(4) 0.5065(5) 0.37710(13) 0.0394(9) Uani 1 1 d . . . . .
H6 H 1.108207 0.419436 0.379500 0.047 Uiso 1 1 calc R . . . .
C7 C 0.9866(4) 0.5542(5) 0.40970(12) 0.0365(9) Uani 1 1 d . . . . .
H7 H 0.998625 0.502022 0.434801 0.044 Uiso 1 1 calc R . . . .
C8 C 0.9019(3) 0.6788(4) 0.40591(11) 0.0305(8) Uani 1 1 d . . . . .
H8 H 0.857226 0.712026 0.428507 0.037 Uiso 1 1 calc R . . . .
C9 C 0.8830(3) 0.7541(4) 0.36932(10) 0.0237(7) Uani 1 1 d . . . . .
C10 C 0.9546(3) 0.7098(4) 0.33664(11) 0.0265(7) Uani 1 1 d . . . . .
C11 C 0.8933(5) 1.0528(6) 0.41466(14) 0.0516(12) Uani 1 1 d . . . . .
H11A H 0.921458 1.159007 0.418512 0.077 Uiso 1 1 calc GR . . . .
H11B H 0.965811 0.984441 0.423182 0.077 Uiso 1 1 calc GR . . . .
H11C H 0.818871 1.032552 0.430930 0.077 Uiso 1 1 calc GR . . . .
C21 C 0.6423(3) 1.2574(4) 0.36195(10) 0.0247(7) Uani 1 1 d . . . . .
H21 H 0.657706 1.242934 0.334268 0.030 Uiso 1 1 calc R . . . .
C22 C 0.6837(4) 1.3900(4) 0.38099(11) 0.0298(8) Uani 1 1 d . . . . .
H22 H 0.729343 1.465263 0.366869 0.036 Uiso 1 1 calc R . . . .
C23 C 0.6581(4) 1.4121(4) 0.42103(12) 0.0334(8) Uani 1 1 d . . . . .
H23 H 0.685448 1.503285 0.434636 0.040 Uiso 1 1 calc R . . . .
C24 C 0.5921(4) 1.3005(4) 0.44115(11) 0.0315(8) Uani 1 1 d . . . . .
H24 H 0.572692 1.314518 0.468518 0.038 Uiso 1 1 calc R . . . .
C25 C 0.5552(3) 1.1683(4) 0.42061(10) 0.0254(7) Uani 1 1 d . . . . .
C26 C 0.4967(4) 1.0322(4) 0.44013(10) 0.0279(8) Uani 1 1 d . . . . .
H26A H 0.566360 0.973689 0.455488 0.033 Uiso 1 1 calc R . . . .
H26B H 0.432598 1.066247 0.459270 0.033 Uiso 1 1 calc R . . . .
C31 C 0.4725(3) 0.6703(4) 0.31388(10) 0.0245(7) Uani 1 1 d . . . . .
H31 H 0.506642 0.719119 0.291275 0.029 Uiso 1 1 calc R . . . .
C32 C 0.4256(3) 0.5226(4) 0.30982(11) 0.0291(8) Uani 1 1 d . . . . .
H32 H 0.429634 0.469297 0.284981 0.035 Uiso 1 1 calc R . . . .
C33 C 0.3731(4) 0.4543(4) 0.34243(12) 0.0310(8) Uani 1 1 d . . . . .
H33 H 0.337321 0.354481 0.339879 0.037 Uiso 1 1 calc R . . . .
C34 C 0.3724(4) 0.5310(4) 0.37891(11) 0.0298(8) Uani 1 1 d . . . . .
H34 H 0.337312 0.484581 0.401697 0.036 Uiso 1 1 calc R . . . .
C35 C 0.4239(3) 0.6765(4) 0.38144(10) 0.0238(7) Uani 1 1 d . . . . .
C36 C 0.4391(3) 0.7675(4) 0.41965(10) 0.0255(7) Uani 1 1 d . . . . .
H36A H 0.524803 0.745768 0.434175 0.031 Uiso 1 1 calc R . . . .
H36B H 0.369077 0.740869 0.437576 0.031 Uiso 1 1 calc R . . . .
C41 C 0.3647(3) 1.0881(4) 0.29562(10) 0.0229(7) Uani 1 1 d . . . . .
H41 H 0.439958 1.087925 0.280396 0.028 Uiso 1 1 calc R . . . .
C42 C 0.2481(3) 1.1441(4) 0.27835(10) 0.0293(8) Uani 1 1 d . . . . .
H42 H 0.243210 1.183854 0.251619 0.035 Uiso 1 1 calc R . . . .
C44 C 0.1481(3) 1.0879(4) 0.33959(11) 0.0280(8) Uani 1 1 d . . . . .
H44 H 0.073831 1.086816 0.355250 0.034 Uiso 1 1 calc R . . . .
C45 C 0.2682(3) 1.0353(4) 0.35561(10) 0.0217(7) Uani 1 1 d . . . . .
C43 C 0.1385(3) 1.1419(5) 0.30039(11) 0.0322(8) Uani 1 1 d . . . . .
H43 H 0.056851 1.177327 0.288600 0.039 Uiso 1 1 calc R . . . .
C46 C 0.2894(3) 0.9769(4) 0.39798(10) 0.0287(8) Uani 1 1 d . . . . .
H46A H 0.232647 0.886959 0.401313 0.034 Uiso 1 1 calc R . . . .
H46B H 0.263680 1.056730 0.417036 0.034 Uiso 1 1 calc R . . . .
B1 B 0.2517(6) 0.8433(8) 0.01822(16) 0.0619(15) Uani 1 1 d . U . . .
F1 F 0.2590(3) 0.7927(3) 0.05744(7) 0.0526(7) Uani 1 1 d . . . . .
F13 F 0.141(3) 0.800(5) -0.0010(9) 0.099(12) Uani 0.245(12) 1 d . U P A 1
F12 F 0.357(3) 0.712(4) 0.0066(6) 0.153(11) Uani 0.245(12) 1 d . U P A 1
F11 F 0.321(3) 0.942(3) 0.0045(6) 0.107(11) Uani 0.245(12) 1 d . U P A 1
O2W O 1.2450(10) 0.4419(16) 0.0093(3) 0.042(4) Uani 0.277(10) 1 d . U P B 1
H2WA H 1.238920 0.415548 0.033780 0.063 Uiso 0.277(10) 1 d R . P B 1
H2WB H 1.275020 0.532098 0.008510 0.063 Uiso 0.277(10) 1 d R . P B 1
O3W O 1.3984(10) 0.2085(14) -0.0043(4) 0.055(5) Uani 0.294(11) 1 d . U P C 3
H3WA H 1.370502 0.279965 0.010229 0.083 Uiso 0.294(11) 1 d R . P C 3
H3WB H 1.334122 0.156895 -0.014441 0.083 Uiso 0.294(11) 1 d R . P C 3
O1W O 1.3259(15) 0.307(2) 0.0179(3) 0.113(8) Uani 0.430(14) 1 d . U P D 2
H1WA H 1.372905 0.256590 0.002384 0.169 Uiso 0.430(14) 1 d R . P D 2
H1WB H 1.323895 0.399760 0.010844 0.169 Uiso 0.430(14) 1 d R . P D 2
F22 F 0.3706(9) 0.8557(14) 0.0043(3) 0.125(5) Uani 0.755(12) 1 d . U P A 2
F23 F 0.1761(9) 0.7539(15) -0.0073(3) 0.081(3) Uani 0.755(12) 1 d . U P A 2
F21 F 0.1999(9) 0.9928(6) 0.02099(15) 0.116(3) Uani 0.755(12) 1 d . U P A 2

loop_
_atom_site_aniso_label
_atom_site_aniso_U_11
_atom_site_aniso_U_22
_atom_site_aniso_U_33
_atom_site_aniso_U_23
_atom_site_aniso_U_13
_atom_site_aniso_U_12
Br1 0.0463(2) 0.0552(3) 0.01814(18) 0.00463(16) 0.01230(15) 0.01606(19)
Co1 0.0186(2) 0.0220(2) 0.0142(2) -0.00041(16) 0.00512(16) 0.00162(17)
O1 0.0177(11) 0.0314(13) 0.0169(11) 0.0019(9) 0.0049(9) 0.0031(9)
O2 0.0193(11) 0.0272(12) 0.0168(11) 0.0007(9) 0.0067(9) 0.0029(9)
O3 0.0370(15) 0.0466(16) 0.0301(14) 0.0005(12) 0.0187(12) 0.0093(13)
O4 0.0254(12) 0.0281(13) 0.0252(12) -0.0061(10) 0.0044(10) -0.0007(10)
N1 0.0217(14) 0.0255(15) 0.0183(13) 0.0010(11) 0.0058(11) 0.0039(11)
N2 0.0224(14) 0.0239(14) 0.0183(13) -0.0010(11) 0.0009(11) 0.0011(11)
N3 0.0212(14) 0.0227(14) 0.0195(14) -0.0006(11) 0.0030(11) 0.0006(11)
N4 0.0228(14) 0.0186(13) 0.0196(13) -0.0022(11) 0.0036(11) -0.0006(11)
C1 0.0204(16) 0.0258(17) 0.0178(15) 0.0004(13) 0.0052(12) 0.0018(13)
C2 0.0218(16) 0.0203(16) 0.0200(16) -0.0007(12) 0.0063(13) 0.0004(13)
C3 0.0297(18) 0.0283(18) 0.0164(15) 0.0029(13) 0.0080(13) 0.0023(15)
C4 0.0285(18) 0.0277(18) 0.0262(18) -0.0046(14) 0.0109(15) -0.0001(15)
C5 0.0269(19) 0.040(2) 0.039(2) -0.0022(17) 0.0093(16) 0.0094(16)
C6 0.028(2) 0.040(2) 0.050(2) 0.0066(19) 0.0040(17) 0.0114(17)
C7 0.0279(19) 0.044(2) 0.037(2) 0.0114(18) -0.0004(16) 0.0045(17)
C8 0.0257(18) 0.039(2) 0.0269(18) 0.0026(16) 0.0012(14) 0.0039(16)
C9 0.0196(16) 0.0275(18) 0.0243(17) -0.0001(14) 0.0036(13) -0.0014(14)
C10 0.0203(17) 0.0303(19) 0.0293(18) -0.0007(15) 0.0056(14) 0.0020(14)
C11 0.047(3) 0.061(3) 0.047(3) -0.011(2) 0.004(2) -0.005(2)
C21 0.0226(17) 0.0281(18) 0.0238(17) 0.0028(14) 0.0037(13) 0.0028(14)
C22 0.0277(19) 0.0269(18) 0.035(2) 0.0021(15) 0.0022(15) -0.0017(15)
C23 0.032(2) 0.031(2) 0.036(2) -0.0074(16) -0.0041(16) -0.0013(16)
C24 0.034(2) 0.036(2) 0.0248(18) -0.0081(15) 0.0015(15) 0.0056(16)
C25 0.0232(17) 0.0305(19) 0.0225(17) -0.0033(14) 0.0019(13) 0.0063(14)
C26 0.0329(19) 0.0336(19) 0.0179(16) -0.0027(14) 0.0071(14) 0.0005(16)
C31 0.0216(17) 0.0289(18) 0.0231(17) -0.0018(14) 0.0026(13) 0.0042(14)
C32 0.0286(19) 0.0279(19) 0.0302(18) -0.0076(15) -0.0023(15) 0.0058(15)
C33 0.0288(19) 0.0230(18) 0.040(2) 0.0009(16) -0.0018(16) 0.0004(15)
C34 0.0300(19) 0.0281(19) 0.0316(19) 0.0065(15) 0.0041(15) 0.0023(15)
C35 0.0206(17) 0.0261(18) 0.0248(17) 0.0047(14) 0.0026(13) 0.0037(14)
C36 0.0264(18) 0.0285(18) 0.0223(17) 0.0069(14) 0.0077(14) 0.0006(14)
C41 0.0260(17) 0.0248(17) 0.0182(16) -0.0013(13) 0.0025(13) -0.0027(14)
C42 0.0273(18) 0.039(2) 0.0210(17) 0.0028(15) -0.0013(14) -0.0024(16)
C44 0.0220(17) 0.0322(19) 0.0303(18) -0.0009(15) 0.0051(14) -0.0012(14)
C45 0.0238(17) 0.0193(16) 0.0223(16) -0.0027(13) 0.0047(13) -0.0009(13)
C43 0.0211(17) 0.046(2) 0.0287(19) 0.0021(16) -0.0015(14) 0.0013(16)
C46 0.0227(17) 0.040(2) 0.0242(17) 0.0051(15) 0.0110(14) 0.0080(15)
B1 0.069(4) 0.089(4) 0.029(3) -0.006(3) 0.009(2) -0.040(3)
F1 0.0749(18) 0.0538(16) 0.0294(12) -0.0037(11) 0.0053(12) -0.0154(14)
F13 0.089(12) 0.20(4) 0.009(7) -0.012(13) 0.011(8) -0.082(14)
F12 0.18(2) 0.21(2) 0.074(13) -0.027(16) 0.029(13) 0.043(18)
F11 0.124(19) 0.154(17) 0.039(12) 0.034(13) -0.028(12) -0.094(15)
O2W 0.033(6) 0.085(10) 0.008(4) -0.009(5) 0.007(4) -0.002(6)
O3W 0.036(6) 0.057(8) 0.071(9) 0.034(6) -0.007(5) 0.003(5)
O1W 0.133(13) 0.166(16) 0.040(5) -0.005(7) 0.015(6) -0.056(12)
F22 0.100(5) 0.208(11) 0.073(5) -0.052(7) 0.055(5) -0.071(6)
F23 0.089(5) 0.118(5) 0.036(5) -0.021(3) 0.003(3) -0.055(4)
F21 0.224(9) 0.069(3) 0.054(3) 0.014(2) 0.004(4) 0.034(4)

loop_
_atom_type_symbol
_atom_type_description
_atom_type_scat_dispersion_real
_atom_type_scat_dispersion_imag
_atom_type_scat_source
C C 0.0033 0.0016 'International Tables Vol C Tables 4.2.6.8 and 6.1.1.4'
H H 0.0000 0.0000 'International Tables Vol C Tables 4.2.6.8 and 6.1.1.4'
B B 0.0013 0.0007 'International Tables Vol C Tables 4.2.6.8 and 6.1.1.4'
Br Br -0.2901 2.4595 'International Tables Vol C Tables 4.2.6.8 and 6.1.1.4'
Co Co 0.3494 0.9721 'International Tables Vol C Tables 4.2.6.8 and 6.1.1.4'
F F 0.0171 0.0103 'International Tables Vol C Tables 4.2.6.8 and 6.1.1.4'
N N 0.0061 0.0033 'International Tables Vol C Tables 4.2.6.8 and 6.1.1.4'
O O 0.0106 0.0060 'International Tables Vol C Tables 4.2.6.8 and 6.1.1.4'

loop_
_geom_angle_atom_site_label_1
_geom_angle_atom_site_label_2
_geom_angle_atom_site_label_3
_geom_angle
O1 Co1 N1 93.49(10)
O1 Co1 N2 90.60(11)
O1 Co1 N3 87.12(11)
O1 Co1 N4 177.94(11)
O2 Co1 O1 87.44(9)
O2 Co1 N1 178.89(11)
O2 Co1 N2 94.75(11)
O2 Co1 N3 94.62(11)
O2 Co1 N4 92.39(10)
N2 Co1 N1 85.84(12)
N2 Co1 N3 170.25(11)
N2 Co1 N4 91.46(11)
N3 Co1 N1 84.84(11)
N4 Co1 N1 86.65(11)
N4 Co1 N3 90.85(11)
C1 O1 Co1 110.68(19)
C2 O2 Co1 111.53(19)
C11 O4 C1 115.7(3)
C26 N1 Co1 106.5(2)
C26 N1 C36 111.6(3)
C26 N1 C46 113.0(3)
C36 N1 Co1 104.97(19)
C36 N1 C46 110.2(3)
C46 N1 Co1 110.21(19)
C21 N2 Co1 126.4(2)
C21 N2 C25 119.9(3)
C25 N2 Co1 113.6(2)
C31 N3 Co1 127.9(2)
C31 N3 C35 119.5(3)
C35 N3 Co1 112.6(2)
C41 N4 Co1 125.0(2)
C41 N4 C45 119.8(3)
C45 N4 Co1 115.2(2)
O1 C1 O4 112.5(3)
O1 C1 C2 108.9(3)
O1 C1 C9 111.3(3)
O4 C1 C2 102.0(2)
O4 C1 C9 109.4(3)
C9 C1 C2 112.5(3)
O2 C2 C1 114.9(3)
O2 C2 C3 124.5(3)
C3 C2 C1 120.6(3)
C2 C3 Br1 118.2(3)
C2 C3 C4 122.3(3)
C4 C3 Br1 119.3(2)
O3 C4 C3 123.9(3)
O3 C4 C10 120.5(3)
C3 C4 C10 115.5(3)
C6 C5 H5 119.7
C6 C5 C10 120.5(3)
C10 C5 H5 119.7
C5 C6 H6 120.1
C7 C6 C5 119.9(4)
C7 C6 H6 120.1
C6 C7 H7 119.9
C6 C7 C8 120.2(4)
C8 C7 H7 119.9
C7 C8 H8 120.0
C9 C8 C7 120.1(3)
C9 C8 H8 120.0
C8 C9 C1 121.2(3)
C8 C9 C10 119.7(3)
C10 C9 C1 119.1(3)
C5 C10 C4 118.9(3)
C5 C10 C9 119.5(3)
C9 C10 C4 121.5(3)
O4 C11 H11A 109.5
O4 C11 H11B 109.5
O4 C11 H11C 109.5
H11A C11 H11B 109.5
H11A C11 H11C 109.5
H11B C11 H11C 109.5
N2 C21 H21 119.2
N2 C21 C22 121.5(3)
C22 C21 H21 119.2
C21 C22 H22 120.5
C21 C22 C23 119.0(3)
C23 C22 H22 120.5
C22 C23 H23 120.2
C22 C23 C24 119.6(3)
C24 C23 H23 120.2
C23 C24 H24 120.6
C25 C24 C23 118.7(3)
C25 C24 H24 120.6
N2 C25 C24 121.3(3)
N2 C25 C26 114.6(3)
C24 C25 C26 123.9(3)
N1 C26 C25 109.5(3)
N1 C26 H26A 109.8
N1 C26 H26B 109.8
C25 C26 H26A 109.8
C25 C26 H26B 109.8
H26A C26 H26B 108.2
N3 C31 H31 119.3
N3 C31 C32 121.5(3)
C32 C31 H31 119.3
C31 C32 H32 120.6
C33 C32 C31 118.8(3)
C33 C32 H32 120.6
C32 C33 H33 120.0
C32 C33 C34 120.0(3)
C34 C33 H33 120.0
C33 C34 H34 120.8
C35 C34 C33 118.5(3)
C35 C34 H34 120.8
N3 C35 C34 121.6(3)
N3 C35 C36 114.2(3)
C34 C35 C36 124.1(3)
N1 C36 H36A 110.2
N1 C36 H36B 110.2
C35 C36 N1 107.5(3)
C35 C36 H36A 110.2
C35 C36 H36B 110.2
H36A C36 H36B 108.5
N4 C41 H41 119.4
N4 C41 C42 121.2(3)
C42 C41 H41 119.4
C41 C42 H42 120.4
C41 C42 C43 119.2(3)
C43 C42 H42 120.4
C45 C44 H44 120.7
C43 C44 H44 120.7
C43 C44 C45 118.6(3)
N4 C45 C44 121.5(3)
N4 C45 C46 115.8(3)
C44 C45 C46 122.7(3)
C42 C43 H43 120.1
C44 C43 C42 119.7(3)
C44 C43 H43 120.1
N1 C46 H46A 109.2
N1 C46 H46B 109.2
C45 C46 N1 111.9(3)
C45 C46 H46A 109.2
C45 C46 H46B 109.2
H46A C46 H46B 107.9
F1 B1 F12 90.1(10)
F1 B1 F21 103.5(5)
F13 B1 F1 110.6(17)
F13 B1 F12 104.1(19)
F11 B1 F1 125.9(10)
F11 B1 F13 122(2)
F11 B1 F12 90.1(18)
F22 B1 F1 111.2(7)
F22 B1 F23 109.1(7)
F22 B1 F21 107.5(7)
F23 B1 F1 113.3(7)
F23 B1 F21 112.0(8)
H2WA O2W H2WB 109.3
H3WA O3W H3WB 109.6
H1WA O1W H1WB 109.4

loop_
_geom_bond_atom_site_label_1
_geom_bond_atom_site_label_2
_geom_bond_distance
Br1 C3 1.892(3)
Co1 O1 1.880(2)
Co1 O2 1.876(2)
Co1 N1 1.943(3)
Co1 N2 1.913(3)
Co1 N3 1.929(3)
Co1 N4 1.921(3)
O1 C1 1.379(4)
O2 C2 1.293(4)
O3 C4 1.230(4)
O4 C1 1.452(4)
O4 C11 1.422(5)
N1 C26 1.496(4)
N1 C36 1.498(4)
N1 C46 1.508(4)
N2 C21 1.342(4)
N2 C25 1.349(4)
N3 C31 1.342(4)
N3 C35 1.353(4)
N4 C41 1.344(4)
N4 C45 1.345(4)
C1 C2 1.529(4)
C1 C9 1.506(5)
C2 C3 1.364(4)
C3 C4 1.437(5)
C4 C10 1.505(5)
C5 H5 0.9500
C5 C6 1.384(6)
C5 C10 1.389(5)
C6 H6 0.9500
C6 C7 1.381(6)
C7 H7 0.9500
C7 C8 1.394(5)
C8 H8 0.9500
C8 C9 1.382(5)
C9 C10 1.405(5)
C11 H11A 0.9800
C11 H11B 0.9800
C11 H11C 0.9800
C21 H21 0.9500
C21 C22 1.376(5)
C22 H22 0.9500
C22 C23 1.384(5)
C23 H23 0.9500
C23 C24 1.385(6)
C24 H24 0.9500
C24 C25 1.383(5)
C25 C26 1.502(5)
C26 H26A 0.9900
C26 H26B 0.9900
C31 H31 0.9500
C31 C32 1.384(5)
C32 H32 0.9500
C32 C33 1.377(5)
C33 H33 0.9500
C33 C34 1.384(5)
C34 H34 0.9500
C34 C35 1.380(5)
C35 C36 1.496(5)
C36 H36A 0.9900
C36 H36B 0.9900
C41 H41 0.9500
C41 C42 1.378(5)
C42 H42 0.9500
C42 C43 1.381(5)
C44 H44 0.9500
C44 C45 1.385(5)
C44 C43 1.380(5)
C45 C46 1.496(5)
C43 H43 0.9500
C46 H46A 0.9900
C46 H46B 0.9900
B1 F1 1.370(6)
B1 F13 1.32(3)
B1 F12 1.64(3)
B1 F11 1.23(2)
B1 F22 1.337(9)
B1 F23 1.355(12)
B1 F21 1.419(9)
O2W H2WA 0.8508
O2W H2WB 0.8496
O3W H3WA 0.8502
O3W H3WB 0.8494
O1W H1WA 0.8495
O1W H1WB 0.8499

loop_
_geom_torsion_atom_site_label_1
_geom_torsion_atom_site_label_2
_geom_torsion_atom_site_label_3
_geom_torsion_atom_site_label_4
_geom_torsion
Br1 C3 C4 O3 12.4(5)
Br1 C3 C4 C10 -163.7(2)
Co1 O1 C1 O4 88.4(3)
Co1 O1 C1 C2 -23.8(3)
Co1 O1 C1 C9 -148.4(2)
Co1 O2 C2 C1 -18.6(3)
Co1 O2 C2 C3 164.6(3)
Co1 N1 C26 C25 33.0(3)
Co1 N1 C36 C35 -41.5(3)
Co1 N1 C46 C45 -5.0(4)
Co1 N2 C21 C22 -174.4(3)
Co1 N2 C25 C24 176.2(3)
Co1 N2 C25 C26 1.7(4)
Co1 N3 C31 C32 -179.7(2)
Co1 N3 C35 C34 177.7(3)
Co1 N3 C35 C36 -5.1(3)
Co1 N4 C41 C42 179.5(3)
Co1 N4 C45 C44 -178.4(3)
Co1 N4 C45 C46 1.5(4)
O1 Co1 O2 C2 3.9(2)
O1 C1 C2 O2 28.7(4)
O1 C1 C2 C3 -154.3(3)
O1 C1 C9 C8 -33.7(4)
O1 C1 C9 C10 147.0(3)
O2 Co1 O1 C1 12.7(2)
O2 C2 C3 Br1 5.1(5)
O2 C2 C3 C4 -171.4(3)
O3 C4 C10 C5 -18.5(5)
O3 C4 C10 C9 165.7(3)
O4 C1 C2 O2 -90.3(3)
O4 C1 C2 C3 86.7(4)
O4 C1 C9 C8 91.3(4)
O4 C1 C9 C10 -88.1(4)
N1 Co1 O1 C1 -167.9(2)
N2 Co1 O1 C1 -82.0(2)
N2 Co1 O2 C2 94.3(2)
N2 C21 C22 C23 -1.6(5)
N2 C25 C26 N1 -23.6(4)
N3 Co1 O1 C1 107.4(2)
N3 Co1 O2 C2 -83.0(2)
N3 C31 C32 C33 1.7(5)
N3 C35 C36 N1 31.5(4)
N4 Co1 O2 C2 -174.0(2)
N4 C41 C42 C43 -1.0(5)
N4 C45 C46 N1 2.4(4)
C1 C2 C3 Br1 -171.7(2)
C1 C2 C3 C4 11.9(5)
C1 C9 C10 C4 -1.6(5)
C1 C9 C10 C5 -177.4(3)
C2 C1 C9 C8 -156.2(3)
C2 C1 C9 C10 24.5(4)
C2 C3 C4 O3 -171.2(4)
C2 C3 C4 C10 12.8(5)
C3 C4 C10 C5 157.7(3)
C3 C4 C10 C9 -18.1(5)
C5 C6 C7 C8 2.2(6)
C6 C5 C10 C4 -176.3(4)
C6 C5 C10 C9 -0.4(6)
C6 C7 C8 C9 0.7(6)
C7 C8 C9 C1 177.3(3)
C7 C8 C9 C10 -3.4(5)
C8 C9 C10 C4 179.0(3)
C8 C9 C10 C5 3.2(5)
C9 C1 C2 O2 152.6(3)
C9 C1 C2 C3 -30.4(4)
C10 C5 C6 C7 -2.3(6)
C11 O4 C1 O1 53.0(4)
C11 O4 C1 C2 169.4(3)
C11 O4 C1 C9 -71.3(4)
C21 N2 C25 C24 -0.2(5)
C21 N2 C25 C26 -174.8(3)
C21 C22 C23 C24 0.4(5)
C22 C23 C24 C25 0.9(5)
C23 C24 C25 N2 -1.0(5)
C23 C24 C25 C26 173.0(3)
C24 C25 C26 N1 162.0(3)
C25 N2 C21 C22 1.6(5)
C26 N1 C36 C35 -156.4(3)
C26 N1 C46 C45 114.0(3)
C31 N3 C35 C34 -2.7(5)
C31 N3 C35 C36 174.5(3)
C31 C32 C33 C34 -2.5(5)
C32 C33 C34 C35 0.7(5)
C33 C34 C35 N3 2.0(5)
C33 C34 C35 C36 -175.0(3)
C34 C35 C36 N1 -151.3(3)
C35 N3 C31 C32 0.9(5)
C36 N1 C26 C25 147.0(3)
C36 N1 C46 C45 -120.4(3)
C41 N4 C45 C44 2.1(5)
C41 N4 C45 C46 -178.1(3)
C41 C42 C43 C44 1.9(6)
C44 C45 C46 N1 -177.7(3)
C45 N4 C41 C42 -1.0(5)
C45 C44 C43 C42 -0.8(6)
C43 C44 C45 N4 -1.2(5)
C43 C44 C45 C46 179.0(3)
C46 N1 C26 C25 -88.1(3)
C46 N1 C36 C35 77.1(3)
